data_1554580
loop_
_publ_author_name
'Sun, Bing-Bing'
'Zhang, Jun-Qi'
'Chen, Jun-Bo'
'Fan, Wei-Tai'
'Yu, Jie-Qiang'
'Hu, Jia-Ming'
'Wang, Xing-Wang'

_publ_section_title
;
 Stereoselective synthesis of spirocyclohexadiene-pyrazolones via organic
 base and/or hydrogen bonding assisted [3 + 3] annulation reactions
;
_journal_issue 11
_journal_name_full 'Organic Chemistry Frontiers'
_journal_page_first 1842
_journal_paper_doi 10.1039/C8QO01391H
_journal_volume 6
_journal_year 2019
_chemical_absolute_configuration ad
_chemical_formula_moiety 'C33 H23 Cl N4 O, C2 H3 N'
_chemical_formula_sum 'C35 H26 Cl N5 O'
_chemical_formula_weight 568.06
_space_group_crystal_system orthorhombic
_space_group_IT_number 19
_space_group_name_Hall 'P 2ac 2ab'
_space_group_name_H-M_alt 'P 21 21 21'
_atom_sites_solution_hydrogens mixed
_atom_sites_solution_primary direct
_audit_creation_date 2018-01-29
_audit_creation_method
;
Olex2 1.2
(compiled 2017.08.10 svn.r3458 for OlexSys, GUI svn.r5381)
;
_audit_update_record
;
2018-01-30 deposited with the CCDC.	2019-04-02 downloaded from the CCDC.
;
_cell_angle_alpha 90
_cell_angle_beta 90
_cell_angle_gamma 90
_cell_formula_units_Z 4
_cell_length_a 11.351(2)
_cell_length_b 11.9996(17)
_cell_length_c 21.215(3)
_cell_measurement_reflns_used 4144
_cell_measurement_temperature 296(2)
_cell_measurement_theta_max 27.55
_cell_measurement_theta_min 2.47
_cell_volume 2889.6(8)
_computing_molecular_graphics 'Olex2 (Dolomanov et al., 2009)'
_computing_publication_material 'Olex2 (Dolomanov et al., 2009)'
_computing_structure_refinement 'XL (Sheldrick, 2008)'
_computing_structure_solution 'SIR2004 (Burla et al., 2007)'
_diffrn_ambient_temperature 296.15
_diffrn_measured_fraction_theta_full 0.996
_diffrn_measured_fraction_theta_max 0.996
_diffrn_measurement_device_type 'Bruker APEX-II CCD'
_diffrn_measurement_method '\f and \w scans'
_diffrn_radiation_type MoK\a
_diffrn_radiation_wavelength 0.71073
_diffrn_reflns_av_R_equivalents 0.0382
_diffrn_reflns_av_unetI/netI 0.0685
_diffrn_reflns_Laue_measured_fraction_full 0.996
_diffrn_reflns_Laue_measured_fraction_max 0.996
_diffrn_reflns_limit_h_max 15
_diffrn_reflns_limit_h_min -7
_diffrn_reflns_limit_k_max 16
_diffrn_reflns_limit_k_min -13
_diffrn_reflns_limit_l_max 28
_diffrn_reflns_limit_l_min -27
_diffrn_reflns_number 11645
_diffrn_reflns_point_group_measured_fraction_full 0.992
_diffrn_reflns_point_group_measured_fraction_max 0.992
_diffrn_reflns_theta_full 25.242
_diffrn_reflns_theta_max 28.339
_diffrn_reflns_theta_min 2.470
_diffrn_standards_number 0
_exptl_absorpt_coefficient_mu 0.170
_exptl_absorpt_correction_T_max 0.7457
_exptl_absorpt_correction_T_min 0.5492
_exptl_absorpt_correction_type multi-scan
_exptl_absorpt_process_details
'SADABS-2014/5 (Bruker,2014/5) was used for absorption correction. wR2(int) was 0.1153 before and 0.0545 after correction. The Ratio of minimum to maximum transmission is 0.7365. The \l/2 correction factor is Not present.'
_exptl_crystal_colour colourless
_exptl_crystal_colour_primary colourless
_exptl_crystal_density_diffrn 1.306
_exptl_crystal_description block
_exptl_crystal_F_000 1184
_exptl_crystal_size_max 0.6
_exptl_crystal_size_mid 0.6
_exptl_crystal_size_min 0.3
_refine_diff_density_max 0.317
_refine_diff_density_min -0.279
_refine_diff_density_rms 0.068
_refine_ls_abs_structure_details
;
 Flack x determined using 1911 quotients [(I+)-(I-)]/[(I+)+(I-)]
 (Parsons, Flack and Wagner, Acta Cryst. B69 (2013) 249-259).
;
_refine_ls_abs_structure_Flack 0.02(5)
_refine_ls_extinction_method none
_refine_ls_goodness_of_fit_ref 1.078
_refine_ls_hydrogen_treatment mixed
_refine_ls_matrix_type full
_refine_ls_number_parameters 386
_refine_ls_number_reflns 7159
_refine_ls_number_restraints 2
_refine_ls_restrained_S_all 1.078
_refine_ls_R_factor_all 0.0864
_refine_ls_R_factor_gt 0.0640
_refine_ls_shift/su_max 0.000
_refine_ls_shift/su_mean 0.000
_refine_ls_structure_factor_coef Fsqd
_refine_ls_weighting_details 'w=1/[\s^2^(Fo^2^)+(0.0882P)^2^+1.7407P] where P=(Fo^2^+2Fc^2^)/3'
_refine_ls_weighting_scheme calc
_refine_ls_wR_factor_gt 0.1786
_refine_ls_wR_factor_ref 0.1920
_reflns_Friedel_coverage 0.781
_reflns_Friedel_fraction_full 0.986
_reflns_Friedel_fraction_max 0.987
_reflns_number_gt 5563
_reflns_number_total 7159
_reflns_threshold_expression 'I > 2\s(I)'
_cod_data_source_file c8qo01391h2.cif
_cod_data_source_block b180129b_0m_a
_cod_original_cell_volume 2889.7(8)
_cod_database_code 1554580
_shelx_shelxl_version_number 2014/7
_shelx_space_group_comment
;
The symmetry employed for this shelxl refinement is uniquely defined
by the following loop, which should always be used as a source of
symmetry information in preference to the above space-group names.
They are only intended as comments.
;
_shelx_estimated_absorpt_t_max 0.951
_shelx_estimated_absorpt_t_min 0.905
_olex2_refinement_description
;
1. Fixed Uiso
 At 1.2 times of:
  All C(H) groups, All N(H,H) groups
 At 1.5 times of:
  All C(H,H,H) groups
2. Restrained distances
 N4-H4A = N4-H4B
 0.8 with sigma of 0.02
3.a Ternary CH refined with riding coordinates:
 C24(H24)
3.b Aromatic/amide H refined with riding coordinates:
 C2(H2), C3(H3), C4(H4), C5(H5), C6(H6), C11(H11), C12(H12), C13(H13),
 C14(H14), C15(H15), C18(H18), C19(H19), C20(H20), C21(H21), C22(H22), C23(H23),
  C27(H27), C28(H28), C29(H29), C30(H30)
3.c Idealised Me refined as rotating group:
 C34(H34A,H34B,H34C)
;
_olex2_submission_special_instructions 'No special instructions were received'

loop_
_space_group_symop_operation_xyz
'x, y, z'
'-x+1/2, -y, z+1/2'
'-x, y+1/2, -z+1/2'
'x+1/2, -y+1/2, -z'

loop_
_atom_site_label
_atom_site_type_symbol
_atom_site_fract_x
_atom_site_fract_y
_atom_site_fract_z
_atom_site_U_iso_or_equiv
_atom_site_adp_type
_atom_site_occupancy
_atom_site_site_symmetry_order
_atom_site_calc_flag
_atom_site_refinement_flags_posn
C1 C 0.2009(4) 0.9357(4) 0.8310(2) 0.0317(9) Uani 1 1 d .
C2 C 0.2164(6) 1.0480(4) 0.8238(3) 0.0502(14) Uani 1 1 d .
H2 H 0.2340 1.0781 0.7846 0.060 Uiso 1 1 calc R
C3 C 0.2054(8) 1.1163(5) 0.8766(4) 0.073(2) Uani 1 1 d .
H3 H 0.2152 1.1929 0.8723 0.087 Uiso 1 1 calc R
C4 C 0.1805(6) 1.0723(6) 0.9344(3) 0.0609(17) Uani 1 1 d .
H4 H 0.1725 1.1191 0.9691 0.073 Uiso 1 1 calc R
C5 C 0.1672(6) 0.9604(5) 0.9413(3) 0.0530(15) Uani 1 1 d .
H5 H 0.1534 0.9303 0.9810 0.064 Uiso 1 1 calc R
C6 C 0.1744(5) 0.8919(4) 0.8895(3) 0.0448(12) Uani 1 1 d .
H6 H 0.1614 0.8158 0.8939 0.054 Uiso 1 1 calc R
C7 C 0.2538(4) 0.7598(3) 0.7763(2) 0.0265(8) Uani 1 1 d .
C8 C 0.2288(4) 0.7150(3) 0.7093(2) 0.0250(8) Uani 1 1 d .
C9 C 0.1580(4) 0.8135(3) 0.6833(2) 0.0267(8) Uani 1 1 d .
C10 C 0.0983(4) 0.8172(4) 0.6223(2) 0.0344(10) Uani 1 1 d .
C11 C -0.0081(5) 0.8761(4) 0.6166(3) 0.0483(13) Uani 1 1 d .
H11 H -0.0396 0.9131 0.6513 0.058 Uiso 1 1 calc R
C12 C -0.0662(6) 0.8788(5) 0.5587(4) 0.066(2) Uani 1 1 d .
H12 H -0.1362 0.9184 0.5546 0.079 Uiso 1 1 calc R
C13 C -0.0212(7) 0.8238(6) 0.5081(3) 0.067(2) Uani 1 1 d .
H13 H -0.0610 0.8262 0.4697 0.080 Uiso 1 1 calc R
C14 C 0.0808(7) 0.7656(7) 0.5126(3) 0.0635(18) Uani 1 1 d .
H14 H 0.1108 0.7287 0.4776 0.076 Uiso 1 1 calc R
C15 C 0.1407(5) 0.7611(5) 0.5698(2) 0.0469(12) Uani 1 1 d .
H15 H 0.2100 0.7200 0.5729 0.056 Uiso 1 1 calc R
C16 C 0.3473(4) 0.6932(3) 0.6776(2) 0.0262(8) Uani 1 1 d .
C17 C 0.4372(4) 0.7837(4) 0.6787(2) 0.0308(9) Uani 1 1 d .
C18 C 0.5467(5) 0.7604(4) 0.7047(3) 0.0404(11) Uani 1 1 d .
H18 H 0.5600 0.6908 0.7226 0.048 Uiso 1 1 calc R
C19 C 0.6366(5) 0.8389(5) 0.7046(3) 0.0522(14) Uani 1 1 d .
H19 H 0.7099 0.8213 0.7214 0.063 Uiso 1 1 calc R
C20 C 0.6166(6) 0.9424(5) 0.6795(3) 0.0534(15) Uani 1 1 d .
H20 H 0.6767 0.9950 0.6788 0.064 Uiso 1 1 calc R
C21 C 0.5098(6) 0.9680(4) 0.6559(3) 0.0495(14) Uani 1 1 d .
H21 H 0.4967 1.0393 0.6402 0.059 Uiso 1 1 calc R
C22 C 0.4176(5) 0.8900(4) 0.6543(3) 0.0422(12) Uani 1 1 d .
H22 H 0.3447 0.9089 0.6373 0.051 Uiso 1 1 calc R
C23 C 0.3762(4) 0.5941(4) 0.6552(2) 0.0283(9) Uani 1 1 d .
H23 H 0.4508 0.5872 0.6374 0.034 Uiso 1 1 calc R
C24 C 0.3011(4) 0.4926(3) 0.65565(19) 0.0248(8) Uani 1 1 d .
H24 H 0.3446 0.4342 0.6780 0.030 Uiso 1 1 calc R
C25 C 0.2775(4) 0.4505(4) 0.5890(2) 0.0293(9) Uani 1 1 d .
C26 C 0.3590(4) 0.3831(4) 0.5579(2) 0.0363(10) Uani 1 1 d .
C27 C 0.3377(5) 0.3428(5) 0.4981(3) 0.0477(13) Uani 1 1 d .
H27 H 0.3930 0.2973 0.4785 0.057 Uiso 1 1 calc R
C28 C 0.2345(6) 0.3700(5) 0.4674(3) 0.0567(16) Uani 1 1 d .
H28 H 0.2196 0.3427 0.4272 0.068 Uiso 1 1 calc R
C29 C 0.1547(6) 0.4373(5) 0.4965(3) 0.0516(14) Uani 1 1 d .
H29 H 0.0862 0.4579 0.4755 0.062 Uiso 1 1 calc R
C30 C 0.1749(5) 0.4755(4) 0.5573(2) 0.0396(11) Uani 1 1 d .
H30 H 0.1180 0.5190 0.5770 0.048 Uiso 1 1 calc R
C31 C 0.1880(3) 0.5128(3) 0.6913(2) 0.0244(8) Uani 1 1 d .
C32 C 0.1164(4) 0.4160(4) 0.7011(2) 0.0302(9) Uani 1 1 d .
C33 C 0.1536(3) 0.6113(3) 0.71476(19) 0.0243(8) Uani 1 1 d .
Cl1 Cl 0.49071(12) 0.34642(15) 0.59422(8) 0.0589(4) Uani 1 1 d .
N1 N 0.2062(3) 0.8639(3) 0.77809(18) 0.0284(8) Uani 1 1 d .
N2 N 0.1485(3) 0.8940(3) 0.72238(18) 0.0287(8) Uani 1 1 d .
N3 N 0.0651(4) 0.3364(3) 0.7076(2) 0.0441(11) Uani 1 1 d .
N4 N 0.0516(4) 0.6250(3) 0.7485(2) 0.0365(9) Uani 1 1 d D
O1 O 0.3065(3) 0.7126(3) 0.81778(15) 0.0357(7) Uani 1 1 d .
C34 C 0.1180(8) 0.1536(8) 0.5834(5) 0.090(3) Uani 1 1 d .
H34A H 0.1410 0.1115 0.5470 0.135 Uiso 1 1 calc GR
H34B H 0.1041 0.2297 0.5715 0.135 Uiso 1 1 calc GR
H34C H 0.0472 0.1226 0.6008 0.135 Uiso 1 1 calc GR
C35 C 0.2099(7) 0.1494(6) 0.6296(4) 0.0660(18) Uani 1 1 d .
N5 N 0.2807(8) 0.1483(7) 0.6675(4) 0.100(2) Uani 1 1 d .
H4A H 0.014(9) 0.569(5) 0.748(5) 0.120 Uiso 1 1 d DR
H4B H 0.029(9) 0.688(4) 0.753(5) 0.120 Uiso 1 1 d DR

loop_
_atom_site_aniso_label
_atom_site_aniso_U_11
_atom_site_aniso_U_22
_atom_site_aniso_U_33
_atom_site_aniso_U_23
_atom_site_aniso_U_13
_atom_site_aniso_U_12
C1 0.0256(19) 0.033(2) 0.036(2) -0.0076(19) -0.0022(18) 0.0033(17)
C2 0.065(4) 0.034(3) 0.051(3) -0.004(2) 0.005(3) -0.007(2)
C3 0.106(6) 0.032(3) 0.080(5) -0.022(3) 0.004(4) -0.011(3)
C4 0.062(4) 0.063(4) 0.057(4) -0.032(3) 0.002(3) 0.004(3)
C5 0.059(4) 0.064(4) 0.036(3) -0.011(3) 0.000(3) 0.009(3)
C6 0.056(3) 0.035(3) 0.043(3) -0.002(2) 0.003(2) 0.001(2)
C7 0.0284(19) 0.0225(19) 0.029(2) 0.0004(17) 0.0032(17) -0.0011(16)
C8 0.0272(19) 0.0219(18) 0.026(2) 0.0021(16) 0.0012(16) -0.0009(15)
C9 0.0255(19) 0.0209(18) 0.034(2) 0.0061(16) 0.0011(17) -0.0025(15)
C10 0.038(2) 0.028(2) 0.038(3) 0.0113(19) -0.0057(19) -0.0048(18)
C11 0.048(3) 0.041(3) 0.056(3) 0.009(2) -0.021(3) 0.003(2)
C12 0.064(4) 0.051(4) 0.082(5) 0.021(4) -0.044(4) 0.001(3)
C13 0.078(5) 0.076(5) 0.046(4) 0.025(3) -0.036(3) -0.023(4)
C14 0.077(4) 0.081(5) 0.032(3) 0.006(3) -0.008(3) -0.010(4)
C15 0.048(3) 0.056(3) 0.036(3) 0.004(2) -0.007(2) -0.001(3)
C16 0.0264(19) 0.029(2) 0.023(2) 0.0014(16) -0.0008(16) -0.0017(16)
C17 0.036(2) 0.030(2) 0.026(2) -0.0050(17) 0.0092(18) -0.0068(18)
C18 0.043(3) 0.032(2) 0.045(3) -0.006(2) -0.005(2) -0.006(2)
C19 0.040(3) 0.056(3) 0.061(4) -0.012(3) -0.007(2) -0.011(3)
C20 0.059(3) 0.047(3) 0.054(3) -0.014(3) 0.014(3) -0.024(3)
C21 0.052(3) 0.034(3) 0.062(4) 0.004(2) 0.016(3) -0.011(2)
C22 0.039(3) 0.039(3) 0.048(3) 0.007(2) 0.009(2) -0.005(2)
C23 0.0245(19) 0.034(2) 0.026(2) -0.0023(18) 0.0006(16) -0.0020(17)
C24 0.0222(18) 0.027(2) 0.0249(19) -0.0017(17) 0.0018(15) 0.0004(16)
C25 0.035(2) 0.027(2) 0.026(2) -0.0040(17) 0.0054(18) -0.0047(17)
C26 0.031(2) 0.039(2) 0.039(3) -0.011(2) 0.0048(19) -0.0034(19)
C27 0.048(3) 0.053(3) 0.042(3) -0.018(3) 0.014(2) -0.006(3)
C28 0.079(4) 0.060(4) 0.031(3) -0.012(3) 0.005(3) -0.017(3)
C29 0.061(3) 0.057(3) 0.037(3) -0.003(3) -0.012(3) -0.003(3)
C30 0.045(3) 0.041(3) 0.032(2) -0.004(2) -0.002(2) 0.001(2)
C31 0.0215(18) 0.0256(19) 0.026(2) 0.0001(16) 0.0026(15) -0.0032(15)
C32 0.029(2) 0.026(2) 0.035(2) -0.0019(18) 0.0050(18) 0.0046(17)
C33 0.0232(17) 0.0261(19) 0.0237(19) 0.0048(16) -0.0015(15) -0.0001(15)
Cl1 0.0351(6) 0.0766(10) 0.0650(9) -0.0296(8) 0.0000(6) 0.0168(7)
N1 0.0328(18) 0.0218(17) 0.0305(18) 0.0015(14) -0.0041(15) 0.0001(14)
N2 0.0265(16) 0.0257(17) 0.0337(19) 0.0050(15) -0.0002(14) -0.0003(14)
N3 0.039(2) 0.0253(19) 0.068(3) 0.002(2) 0.017(2) -0.0044(17)
N4 0.0320(19) 0.0275(19) 0.050(2) 0.0002(19) 0.0140(18) 0.0020(16)
O1 0.0461(19) 0.0344(16) 0.0266(16) 0.0031(13) -0.0013(14) 0.0114(14)
C34 0.087(6) 0.093(6) 0.090(6) 0.010(5) -0.017(5) -0.022(5)
C35 0.065(4) 0.045(3) 0.087(5) 0.010(3) 0.008(4) 0.002(3)
N5 0.097(5) 0.090(5) 0.113(6) 0.005(5) -0.031(5) 0.027(4)

loop_
_atom_type_symbol
_atom_type_description
_atom_type_scat_dispersion_real
_atom_type_scat_dispersion_imag
_atom_type_scat_source
C C 0.0033 0.0016 'International Tables Vol C Tables 4.2.6.8 and 6.1.1.4'
H H 0.0000 0.0000 'International Tables Vol C Tables 4.2.6.8 and 6.1.1.4'
Cl Cl 0.1484 0.1585 'International Tables Vol C Tables 4.2.6.8 and 6.1.1.4'
N N 0.0061 0.0033 'International Tables Vol C Tables 4.2.6.8 and 6.1.1.4'
O O 0.0106 0.0060 'International Tables Vol C Tables 4.2.6.8 and 6.1.1.4'

loop_
_geom_angle_atom_site_label_1
_geom_angle_atom_site_label_2
_geom_angle_atom_site_label_3
_geom_angle
C2 C1 C6 120.2(5)
C2 C1 N1 120.4(5)
C6 C1 N1 119.3(4)
C1 C2 H2 120.7
C1 C2 C3 118.7(6)
C3 C2 H2 120.7
C2 C3 H3 119.6
C4 C3 C2 120.9(6)
C4 C3 H3 119.6
C3 C4 H4 119.9
C5 C4 C3 120.1(6)
C5 C4 H4 119.9
C4 C5 H5 120.1
C4 C5 C6 119.8(6)
C6 C5 H5 120.1
C1 C6 H6 119.9
C5 C6 C1 120.3(5)
C5 C6 H6 119.9
N1 C7 C8 105.8(3)
O1 C7 C8 126.9(4)
O1 C7 N1 127.4(4)
C9 C8 C7 99.2(3)
C16 C8 C7 107.6(3)
C16 C8 C9 115.9(3)
C33 C8 C7 108.6(3)
C33 C8 C9 111.4(3)
C33 C8 C16 112.9(3)
C10 C9 C8 125.9(4)
N2 C9 C8 113.2(4)
N2 C9 C10 120.8(4)
C11 C10 C9 119.3(5)
C15 C10 C9 122.3(4)
C15 C10 C11 118.4(5)
C10 C11 H11 120.2
C12 C11 C10 119.5(6)
C12 C11 H11 120.2
C11 C12 H12 119.7
C13 C12 C11 120.5(6)
C13 C12 H12 119.7
C12 C13 H13 119.5
C14 C13 C12 120.9(6)
C14 C13 H13 119.5
C13 C14 H14 120.0
C13 C14 C15 120.0(7)
C15 C14 H14 120.0
C10 C15 C14 120.7(6)
C10 C15 H15 119.7
C14 C15 H15 119.7
C17 C16 C8 118.1(4)
C23 C16 C8 122.1(4)
C23 C16 C17 119.4(4)
C18 C17 C16 118.1(4)
C18 C17 C22 118.4(4)
C22 C17 C16 123.5(4)
C17 C18 H18 119.3
C17 C18 C19 121.3(5)
C19 C18 H18 119.3
C18 C19 H19 120.2
C20 C19 C18 119.6(5)
C20 C19 H19 120.2
C19 C20 H20 120.0
C21 C20 C19 120.0(5)
C21 C20 H20 120.0
C20 C21 H21 119.1
C20 C21 C22 121.8(5)
C22 C21 H21 119.1
C17 C22 C21 118.8(5)
C17 C22 H22 120.6
C21 C22 H22 120.6
C16 C23 H23 116.9
C16 C23 C24 126.3(4)
C24 C23 H23 116.9
C23 C24 H24 107.5
C23 C24 C25 111.4(3)
C23 C24 C31 111.1(3)
C25 C24 H24 107.5
C31 C24 H24 107.5
C31 C24 C25 111.7(3)
C26 C25 C24 121.0(4)
C30 C25 C24 121.9(4)
C30 C25 C26 117.1(4)
C25 C26 Cl1 120.5(4)
C27 C26 C25 121.5(5)
C27 C26 Cl1 118.0(4)
C26 C27 H27 120.0
C26 C27 C28 120.0(5)
C28 C27 H27 120.0
C27 C28 H28 120.3
C29 C28 C27 119.4(5)
C29 C28 H28 120.3
C28 C29 H29 119.8
C28 C29 C30 120.5(6)
C30 C29 H29 119.8
C25 C30 C29 121.4(5)
C25 C30 H30 119.3
C29 C30 H30 119.3
C32 C31 C24 115.1(4)
C33 C31 C24 125.1(4)
C33 C31 C32 119.8(4)
N3 C32 C31 176.2(5)
C31 C33 C8 122.2(4)
C31 C33 N4 123.0(4)
N4 C33 C8 114.7(4)
C7 N1 C1 126.7(4)
C7 N1 N2 113.5(3)
N2 N1 C1 119.5(3)
C9 N2 N1 108.3(3)
C33 N4 H4A 110(9)
C33 N4 H4B 116(8)
H4A N4 H4B 129(10)
H34A C34 H34B 109.5
H34A C34 H34C 109.5
H34B C34 H34C 109.5
C35 C34 H34A 109.5
C35 C34 H34B 109.5
C35 C34 H34C 109.5
N5 C35 C34 177.6(10)

loop_
_geom_bond_atom_site_label_1
_geom_bond_atom_site_label_2
_geom_bond_distance
C1 C2 1.367(7)
C1 C6 1.381(7)
C1 N1 1.417(6)
C2 H2 0.9300
C2 C3 1.392(9)
C3 H3 0.9300
C3 C4 1.364(10)
C4 H4 0.9300
C4 C5 1.359(9)
C5 H5 0.9300
C5 C6 1.375(8)
C6 H6 0.9300
C7 C8 1.545(6)
C7 N1 1.362(5)
C7 O1 1.205(5)
C8 C9 1.532(6)
C8 C16 1.526(6)
C8 C33 1.514(5)
C9 C10 1.462(7)
C9 N2 1.278(6)
C10 C11 1.404(7)
C10 C15 1.387(8)
C11 H11 0.9300
C11 C12 1.396(8)
C12 H12 0.9300
C12 C13 1.359(11)
C13 H13 0.9300
C13 C14 1.357(11)
C14 H14 0.9300
C14 C15 1.392(8)
C15 H15 0.9300
C16 C17 1.490(6)
C16 C23 1.323(6)
C17 C18 1.389(7)
C17 C22 1.394(7)
C18 H18 0.9300
C18 C19 1.389(7)
C19 H19 0.9300
C19 C20 1.371(9)
C20 H20 0.9300
C20 C21 1.347(10)
C21 H21 0.9300
C21 C22 1.405(7)
C22 H22 0.9300
C23 H23 0.9300
C23 C24 1.486(6)
C24 H24 0.9800
C24 C25 1.526(6)
C24 C31 1.510(5)
C25 C26 1.394(6)
C25 C30 1.378(7)
C26 C27 1.378(7)
C26 Cl1 1.739(5)
C27 H27 0.9300
C27 C28 1.380(9)
C28 H28 0.9300
C28 C29 1.361(9)
C29 H29 0.9300
C29 C30 1.388(7)
C30 H30 0.9300
C31 C32 1.433(6)
C31 C33 1.340(6)
C32 N3 1.127(6)
C33 N4 1.371(6)
N1 N2 1.399(5)
N4 H4A 0.80(3)
N4 H4B 0.81(3)
C34 H34A 0.9600
C34 H34B 0.9600
C34 H34C 0.9600
C34 C35 1.432(12)
C35 N5 1.138(10)
